data_4335074
loop_
_publ_author_name
'Peter Comba'
'Michael Morgen'
'Hubert Wadepohl'

_publ_section_title
;
 Tuning of the Properties of Transition-Metal Bispidine Complexes by
 Variation of the Basicity of the Aromatic Donor Groups
;
_journal_name_full 'Inorganic Chemistry'
_journal_page_first 6481
_journal_page_last 6501
_journal_paper_doi 10.1021/ic4004214
_journal_volume 52
_journal_year 2013
_chemical_formula_sum 'C27 H31.42 Cl4 Cu N6 O13.71'
_chemical_formula_weight 864.73
_space_group_IT_number 2
_symmetry_cell_setting triclinic
_symmetry_Int_Tables_number 2
_symmetry_space_group_name_Hall '-P 1'
_symmetry_space_group_name_H-M 'P -1'
_atom_sites_solution_hydrogens geom
_atom_sites_solution_primary dual
_atom_sites_solution_secondary difmap
_audit_block_code co_mimo24
_audit_creation_method SHELXL-97
_audit_update_record 'Fri May 18 15:40:46 CEST 2012'
_cell_angle_alpha 104.756(14)
_cell_angle_beta 101.637(9)
_cell_angle_gamma 105.750(9)
_cell_formula_units_Z 2
_cell_length_a 11.018(6)
_cell_length_b 11.640(5)
_cell_length_c 14.746(7)
_cell_measurement_reflns_used 6750
_cell_measurement_temperature 100(2)
_cell_measurement_theta_max 30.05
_cell_measurement_theta_min 2.26
_cell_volume 1684.0(14)
_computing_cell_refinement
;
SAINT (Bruker AXS, 1997-2008). Includes estimated systematic errors
 of the unit cell constants from Monte Carlo simulations.
;
_computing_data_collection 'SMART-5.631 (Bruker AXS, 2003)'
_computing_data_reduction 'SAINT (Bruker AXS, 1997-2008)'
_computing_publication_material 'SHELXL-97 (Sheldrick, 1997)'
_computing_structure_refinement 'SHELXL-97 (Sheldrick, 1997)'
_computing_structure_solution 'SIR2004 (Giacovazzo et al., 2004)'
_diffrn_ambient_environment 'perfluoro polyether oil'
_diffrn_ambient_temperature 100(2)
_diffrn_detector 'CCD plate'
_diffrn_detector_area_resol_mean 8.19
_diffrn_detector_type CCD-PXL-KAF2
_diffrn_measured_fraction_theta_full 0.998
_diffrn_measured_fraction_theta_max 0.998
_diffrn_measurement_device 'three-circle diffractometer'
_diffrn_measurement_device_type 'Bruker AXS Smart 1000'
_diffrn_measurement_method '\f- and \w-scans'
_diffrn_measurement_specimen_support 'polyimid foil'
_diffrn_radiation_monochromator graphite
_diffrn_radiation_probe x-ray
_diffrn_radiation_type MoK\a
_diffrn_radiation_wavelength 0.71073
_diffrn_reflns_av_R_equivalents 0.0618
_diffrn_reflns_av_sigmaI/netI 0.0600
_diffrn_reflns_limit_h_max 14
_diffrn_reflns_limit_h_min -15
_diffrn_reflns_limit_k_max 15
_diffrn_reflns_limit_k_min -16
_diffrn_reflns_limit_l_max 20
_diffrn_reflns_limit_l_min 0
_diffrn_reflns_number 38223
_diffrn_reflns_theta_full 29.57
_diffrn_reflns_theta_max 29.57
_diffrn_reflns_theta_min 1.49
_diffrn_source 'fine-focus sealed tube (Mo)'
_exptl_absorpt_coefficient_mu 1.043
_exptl_absorpt_correction_T_max 0.7464
_exptl_absorpt_correction_T_min 0.6627
_exptl_absorpt_correction_type multi-scan
_exptl_absorpt_process_details
;
multi-scan from symmetry-related measurements (Blessing 1995)
SADABS (Sheldrick & Bruker AXS, 2004-2008)
;
_exptl_crystal_colour blue
_exptl_crystal_density_diffrn 1.705
_exptl_crystal_description block
_exptl_crystal_F_000 884
_exptl_crystal_size_max 0.10
_exptl_crystal_size_mid 0.10
_exptl_crystal_size_min 0.06
_refine_diff_density_max 0.535
_refine_diff_density_min -0.722
_refine_diff_density_rms 0.092
_refine_ls_abs_structure_details 'Flack H D (1983), Acta Cryst. A39, 876-881'
_refine_ls_extinction_method none
_refine_ls_goodness_of_fit_ref 1.029
_refine_ls_hydrogen_treatment constr
_refine_ls_matrix_type full
_refine_ls_number_parameters 487
_refine_ls_number_reflns 9413
_refine_ls_number_restraints 0
_refine_ls_restrained_S_all 1.029
_refine_ls_R_factor_all 0.0799
_refine_ls_R_factor_gt 0.0459
_refine_ls_shift/su_max 0.000
_refine_ls_shift/su_mean 0.000
_refine_ls_structure_factor_coef Fsqd
_refine_ls_weighting_details 'calc w=1/[\s^2^(Fo^2^)+(0.0416P)^2^+1.7917P] where P=(Fo^2^+2Fc^2^)/3'
_refine_ls_weighting_scheme calc
_refine_ls_wR_factor_gt 0.0983
_refine_ls_wR_factor_ref 0.1111
_reflns_number_gt 6636
_reflns_number_total 9413
_reflns_threshold_expression >2sigma(I)
_cod_data_source_file ic4004214_si_005_6.cif
_cod_data_source_block co_mimo24
_cod_original_cell_volume 1683.9(15)
_cod_database_code 4335074
_audit_block_refno 1297
_audit_block_usercomment Mimo_296

loop_
_symmetry_equiv_pos_as_xyz
'x, y, z'
'-x, -y, -z'

loop_
_atom_site_label
_atom_site_type_symbol
_atom_site_fract_x
_atom_site_fract_y
_atom_site_fract_z
_atom_site_U_iso_or_equiv
_atom_site_adp_type
_atom_site_occupancy
_atom_site_symmetry_multiplicity
_atom_site_calc_flag
_atom_site_refinement_flags
_atom_site_disorder_assembly
_atom_site_disorder_group
Cu Cu -0.16174(3) 0.22590(3) 0.20401(2) 0.01733(9) Uani 1 1 d . . .
Cl1 Cl -0.14599(8) 0.13619(7) -0.24235(5) 0.02714(16) Uani 1 1 d . . .
Cl51 Cl 0.05617(8) 0.14228(7) 0.61332(5) 0.02618(16) Uani 1 1 d . . .
O1 O 0.1464(2) 0.56621(19) 0.06972(16) 0.0278(5) Uani 1 1 d . A .
O2 O 0.26356(19) 0.43858(19) 0.08346(15) 0.0225(4) Uani 1 1 d . A .
O3 O 0.2004(2) 0.57239(19) 0.51959(14) 0.0253(4) Uani 1 1 d . A .
O4 O 0.31963(18) 0.45408(19) 0.46833(14) 0.0223(4) Uani 1 1 d . A .
O5 O 0.3159(2) 0.4481(2) 0.28029(19) 0.0177(7) Uani 0.711(5) 1 d P A 1
H5 H 0.3609 0.4776 0.2466 0.027 Uiso 0.711(5) 1 calc PR A 1
O6 O 0.2554(3) 0.6268(2) 0.3030(2) 0.0205(7) Uani 0.711(5) 1 d P A 1
H6 H 0.3105 0.6588 0.3589 0.031 Uiso 0.711(5) 1 calc PR A 1
O7 O 0.3108(7) 0.5554(7) 0.2962(5) 0.029(2) Uani 0.289(5) 1 d P A 2
N1 N -0.1727(2) 0.2025(2) 0.06342(17) 0.0181(5) Uani 1 1 d . . .
N2 N -0.1112(2) 0.2148(2) 0.33905(17) 0.0173(4) Uani 1 1 d . . .
N3 N 0.0257(2) 0.23299(19) 0.21159(16) 0.0146(4) Uani 1 1 d . . .
N7 N -0.0754(2) 0.4444(2) 0.24692(16) 0.0169(4) Uani 1 1 d . . .
N31 N -0.3460(2) 0.2148(2) 0.19641(18) 0.0233(5) Uani 1 1 d . . .
C1 C 0.1077(3) 0.4384(2) 0.17377(19) 0.0162(5) Uani 1 1 d . A .
C2 C 0.0649(3) 0.2920(2) 0.13779(19) 0.0161(5) Uani 1 1 d . . .
H2 H 0.1400 0.2675 0.1212 0.019 Uiso 1 1 calc R . .
C4 C 0.1027(2) 0.3004(2) 0.31670(18) 0.0151(5) Uani 1 1 d . . .
H4 H 0.1868 0.2818 0.3289 0.018 Uiso 1 1 calc R . .
C5 C 0.1363(2) 0.4462(2) 0.34817(19) 0.0161(5) Uani 1 1 d . A .
C6 C 0.0178(3) 0.4927(2) 0.3458(2) 0.0180(5) Uani 1 1 d . . .
H6A H -0.0284 0.4647 0.3915 0.022 Uiso 1 1 calc R . .
H6B H 0.0500 0.5862 0.3684 0.022 Uiso 1 1 calc R . .
C8 C -0.0078(3) 0.4877(2) 0.1788(2) 0.0174(5) Uani 1 1 d . . .
H8A H 0.0258 0.5812 0.2010 0.021 Uiso 1 1 calc R . .
H8B H -0.0712 0.4571 0.1126 0.021 Uiso 1 1 calc R . .
C9 C 0.2086(3) 0.4919(2) 0.27731(19) 0.0170(5) Uani 1 1 d . . .
C10 C 0.1736(3) 0.4895(2) 0.10322(19) 0.0177(5) Uani 1 1 d . . .
C11 C 0.3322(3) 0.4825(3) 0.0176(2) 0.0263(6) Uani 1 1 d . . .
H11A H 0.2698 0.4556 -0.0477 0.039 Uiso 1 1 calc R A .
H11B H 0.4026 0.4467 0.0135 0.039 Uiso 1 1 calc R . .
H11C H 0.3704 0.5750 0.0427 0.039 Uiso 1 1 calc R . .
C12 C 0.2227(3) 0.5010(2) 0.4550(2) 0.0185(5) Uani 1 1 d . . .
C13 C 0.4019(3) 0.4912(3) 0.5684(2) 0.0313(7) Uani 1 1 d . . .
H13A H 0.4616 0.4424 0.5708 0.047 Uiso 1 1 calc R A .
H13B H 0.3460 0.4747 0.6108 0.047 Uiso 1 1 calc R . .
H13C H 0.4535 0.5815 0.5910 0.047 Uiso 1 1 calc R . .
C14 C -0.0539(3) 0.2325(2) 0.0466(2) 0.0167(5) Uani 1 1 d . . .
C15 C -0.0412(3) 0.2119(2) -0.0470(2) 0.0176(5) Uani 1 1 d . . .
H15 H 0.0430 0.2317 -0.0578 0.021 Uiso 1 1 calc R . .
C16 C -0.1563(3) 0.1612(2) -0.1247(2) 0.0208(6) Uani 1 1 d . . .
C17 C -0.2784(3) 0.1290(3) -0.1084(2) 0.0223(6) Uani 1 1 d . . .
H17 H -0.3572 0.0924 -0.1614 0.027 Uiso 1 1 calc R . .
C18 C -0.2820(3) 0.1518(3) -0.0128(2) 0.0214(6) Uani 1 1 d . . .
H18 H -0.3653 0.1308 -0.0005 0.026 Uiso 1 1 calc R . .
C19 C 0.0196(3) 0.2432(2) 0.3754(2) 0.0172(5) Uani 1 1 d . . .
C20 C 0.0751(3) 0.2222(2) 0.4595(2) 0.0194(5) Uani 1 1 d . . .
H20 H 0.1675 0.2409 0.4827 0.023 Uiso 1 1 calc R . .
C21 C -0.0098(3) 0.1726(2) 0.5091(2) 0.0202(6) Uani 1 1 d . . .
C22 C -0.1435(3) 0.1464(2) 0.4745(2) 0.0217(6) Uani 1 1 d . . .
H22 H -0.2014 0.1143 0.5089 0.026 Uiso 1 1 calc R . .
C23 C -0.1912(3) 0.1677(2) 0.3887(2) 0.0202(6) Uani 1 1 d . . .
H23 H -0.2835 0.1486 0.3638 0.024 Uiso 1 1 calc R . .
C24 C 0.0365(3) 0.1044(2) 0.1847(2) 0.0188(5) Uani 1 1 d . . .
H24A H 0.0010 0.0593 0.2266 0.028 Uiso 1 1 calc R . .
H24B H 0.1293 0.1119 0.1939 0.028 Uiso 1 1 calc R . .
H24C H -0.0137 0.0573 0.1159 0.028 Uiso 1 1 calc R . .
C25 C -0.1829(3) 0.4974(3) 0.2496(2) 0.0231(6) Uani 1 1 d . . .
H25A H -0.2481 0.4623 0.1848 0.035 Uiso 1 1 calc R . .
H25B H -0.1465 0.5895 0.2675 0.035 Uiso 1 1 calc R . .
H25C H -0.2252 0.4754 0.2982 0.035 Uiso 1 1 calc R . .
C31 C -0.4455(3) 0.2250(3) 0.1962(2) 0.0239(6) Uani 1 1 d . . .
C32 C -0.5712(3) 0.2414(4) 0.1956(2) 0.0381(8) Uani 1 1 d . . .
H32A H -0.6409 0.1732 0.1411 0.057 Uiso 1 1 calc R . .
H32B H -0.5685 0.3230 0.1876 0.057 Uiso 1 1 calc R . .
H32C H -0.5893 0.2390 0.2576 0.057 Uiso 1 1 calc R . .
Cl11 Cl -0.28770(7) -0.13438(6) 0.08274(5) 0.02411(15) Uani 1 1 d . . .
O11 O -0.2853(2) -0.0173(2) 0.14746(18) 0.0382(6) Uani 1 1 d . . .
O12 O -0.2216(2) -0.1948(2) 0.13932(17) 0.0361(5) Uani 1 1 d . . .
O13 O -0.2198(2) -0.1081(2) 0.01203(15) 0.0280(5) Uani 1 1 d . . .
O14 O -0.4219(2) -0.2137(2) 0.03278(18) 0.0351(5) Uani 1 1 d . . .
Cl21 Cl 0.56504(7) 0.86135(7) 0.57080(6) 0.03034(17) Uani 1 1 d . . .
O21 O 0.6335(2) 0.9567(2) 0.53663(18) 0.0422(6) Uani 1 1 d . . .
O22 O 0.6539(3) 0.8028(3) 0.6082(2) 0.0474(7) Uani 1 1 d . . .
O23 O 0.5156(2) 0.9164(2) 0.6478(2) 0.0426(6) Uani 1 1 d . . .
O24 O 0.4569(3) 0.7667(3) 0.4910(2) 0.0636(9) Uani 1 1 d . . .
N41 N 0.5587(3) 0.5905(3) 0.2301(2) 0.0437(8) Uani 1 1 d . . .
C42 C 0.5637(3) 0.6921(3) 0.2574(2) 0.0303(7) Uani 1 1 d . . .
C43 C 0.5655(4) 0.8210(4) 0.2930(3) 0.0440(9) Uani 1 1 d . . .
H43A H 0.5943 0.8664 0.2493 0.066 Uiso 1 1 calc R . .
H43B H 0.6268 0.8633 0.3592 0.066 Uiso 1 1 calc R . .
H43C H 0.4768 0.8203 0.2945 0.066 Uiso 1 1 calc R . .

loop_
_atom_site_aniso_label
_atom_site_aniso_U_11
_atom_site_aniso_U_22
_atom_site_aniso_U_33
_atom_site_aniso_U_23
_atom_site_aniso_U_13
_atom_site_aniso_U_12
Cu 0.01321(16) 0.02109(17) 0.01828(17) 0.00637(13) 0.00760(13) 0.00463(13)
Cl1 0.0363(4) 0.0278(4) 0.0169(3) 0.0071(3) 0.0088(3) 0.0096(3)
Cl51 0.0360(4) 0.0243(3) 0.0203(3) 0.0111(3) 0.0118(3) 0.0073(3)
O1 0.0386(13) 0.0247(10) 0.0329(12) 0.0182(9) 0.0210(10) 0.0146(9)
O2 0.0203(10) 0.0312(11) 0.0255(10) 0.0163(9) 0.0155(8) 0.0105(8)
O3 0.0277(11) 0.0264(11) 0.0205(10) 0.0042(9) 0.0103(9) 0.0080(9)
O4 0.0160(10) 0.0302(11) 0.0169(10) 0.0045(8) 0.0036(8) 0.0057(8)
O5 0.0129(13) 0.0212(15) 0.0201(14) 0.0085(11) 0.0091(11) 0.0028(10)
O6 0.0203(15) 0.0144(13) 0.0226(15) 0.0044(11) 0.0065(12) 0.0007(11)
O7 0.021(4) 0.031(5) 0.017(4) 0.003(3) 0.004(3) -0.014(3)
N1 0.0163(11) 0.0179(11) 0.0200(12) 0.0055(9) 0.0074(9) 0.0046(9)
N2 0.0148(11) 0.0151(10) 0.0224(12) 0.0060(9) 0.0094(9) 0.0028(8)
N3 0.0146(10) 0.0136(10) 0.0166(11) 0.0052(9) 0.0081(9) 0.0036(8)
N7 0.0144(11) 0.0186(11) 0.0187(11) 0.0064(9) 0.0078(9) 0.0047(9)
N31 0.0190(12) 0.0266(13) 0.0224(13) 0.0063(10) 0.0078(10) 0.0054(10)
C1 0.0178(13) 0.0149(12) 0.0179(13) 0.0064(10) 0.0077(10) 0.0057(10)
C2 0.0148(12) 0.0175(12) 0.0182(13) 0.0078(10) 0.0086(10) 0.0046(10)
C4 0.0136(12) 0.0164(12) 0.0148(12) 0.0057(10) 0.0052(10) 0.0032(10)
C5 0.0144(12) 0.0170(12) 0.0165(13) 0.0048(10) 0.0066(10) 0.0037(10)
C6 0.0185(13) 0.0180(12) 0.0194(13) 0.0048(11) 0.0106(11) 0.0066(10)
C8 0.0181(13) 0.0175(12) 0.0207(13) 0.0084(11) 0.0102(11) 0.0072(10)
C9 0.0193(13) 0.0152(12) 0.0183(13) 0.0058(10) 0.0087(11) 0.0063(10)
C10 0.0162(13) 0.0159(12) 0.0151(13) 0.0021(10) 0.0039(10) -0.0004(10)
C11 0.0256(15) 0.0312(16) 0.0285(16) 0.0150(13) 0.0183(13) 0.0071(13)
C12 0.0174(13) 0.0168(12) 0.0204(13) 0.0058(11) 0.0089(11) 0.0022(10)
C13 0.0214(15) 0.0459(19) 0.0197(15) 0.0060(14) 0.0029(12) 0.0074(14)
C14 0.0157(12) 0.0150(12) 0.0203(13) 0.0058(10) 0.0074(10) 0.0052(10)
C15 0.0202(13) 0.0149(12) 0.0197(13) 0.0064(10) 0.0084(11) 0.0066(10)
C16 0.0292(15) 0.0163(12) 0.0187(13) 0.0065(11) 0.0091(12) 0.0085(11)
C17 0.0217(14) 0.0196(13) 0.0202(14) 0.0045(11) 0.0015(11) 0.0039(11)
C18 0.0165(13) 0.0216(13) 0.0229(14) 0.0053(11) 0.0056(11) 0.0034(11)
C19 0.0189(13) 0.0145(12) 0.0197(13) 0.0055(10) 0.0109(11) 0.0042(10)
C20 0.0213(14) 0.0185(13) 0.0200(14) 0.0075(11) 0.0090(11) 0.0058(11)
C21 0.0276(15) 0.0151(12) 0.0160(13) 0.0047(10) 0.0080(11) 0.0036(11)
C22 0.0269(15) 0.0144(12) 0.0238(14) 0.0053(11) 0.0153(12) 0.0024(11)
C23 0.0184(13) 0.0162(12) 0.0244(14) 0.0043(11) 0.0112(11) 0.0018(10)
C24 0.0215(13) 0.0147(12) 0.0216(14) 0.0060(11) 0.0087(11) 0.0066(10)
C25 0.0194(14) 0.0252(14) 0.0313(16) 0.0104(12) 0.0129(12) 0.0128(11)
C31 0.0199(14) 0.0306(15) 0.0172(14) 0.0032(12) 0.0070(11) 0.0057(12)
C32 0.0219(16) 0.068(2) 0.0260(17) 0.0090(17) 0.0100(13) 0.0218(16)
Cl11 0.0231(3) 0.0200(3) 0.0266(4) 0.0057(3) 0.0101(3) 0.0029(3)
O11 0.0481(15) 0.0227(11) 0.0444(14) 0.0049(10) 0.0301(12) 0.0067(10)
O12 0.0357(13) 0.0402(13) 0.0379(13) 0.0204(11) 0.0111(11) 0.0141(11)
O13 0.0236(11) 0.0317(11) 0.0240(11) 0.0064(9) 0.0096(9) 0.0030(9)
O14 0.0190(11) 0.0327(12) 0.0464(14) 0.0093(11) 0.0091(10) 0.0013(9)
Cl21 0.0231(4) 0.0294(4) 0.0419(5) 0.0185(3) 0.0137(3) 0.0048(3)
O21 0.0377(14) 0.0418(14) 0.0406(14) 0.0228(12) 0.0135(11) -0.0068(11)
O22 0.0470(16) 0.0578(17) 0.0641(18) 0.0330(15) 0.0297(14) 0.0369(14)
O23 0.0362(14) 0.0507(15) 0.0636(17) 0.0304(14) 0.0337(13) 0.0250(12)
O24 0.0471(17) 0.0481(17) 0.064(2) 0.0181(15) -0.0022(15) -0.0193(13)
N41 0.0449(19) 0.0350(17) 0.0425(18) 0.0180(14) 0.0000(14) 0.0046(14)
C42 0.0222(15) 0.0383(18) 0.0299(17) 0.0191(15) 0.0068(13) 0.0026(13)
C43 0.056(2) 0.045(2) 0.036(2) 0.0138(17) 0.0166(18) 0.0219(19)

loop_
_atom_type_symbol
_atom_type_description
_atom_type_scat_dispersion_real
_atom_type_scat_dispersion_imag
_atom_type_scat_source
C C 0.0033 0.0016 'International Tables Vol C Tables 4.2.6.8 and 6.1.1.4'
H H 0.0000 0.0000 'International Tables Vol C Tables 4.2.6.8 and 6.1.1.4'
Cl Cl 0.1484 0.1585 'International Tables Vol C Tables 4.2.6.8 and 6.1.1.4'
Cu Cu 0.3201 1.2651 'International Tables Vol C Tables 4.2.6.8 and 6.1.1.4'
N N 0.0061 0.0033 'International Tables Vol C Tables 4.2.6.8 and 6.1.1.4'
O O 0.0106 0.0060 'International Tables Vol C Tables 4.2.6.8 and 6.1.1.4'

loop_
_geom_angle_atom_site_label_1
_geom_angle_atom_site_label_2
_geom_angle_atom_site_label_3
_geom_angle
N31 Cu N1 98.31(10)
N31 Cu N2 97.22(9)
N1 Cu N2 160.67(9)
N31 Cu N3 178.68(9)
N1 Cu N3 81.88(9)
N2 Cu N3 82.34(9)
N31 Cu N7 96.51(9)
N1 Cu N7 92.04(9)
N2 Cu N7 97.57(9)
N3 Cu N7 84.79(8)
C10 O2 C11 115.8(2)
C12 O4 C13 116.5(2)
C9 O5 H5 109.5
C9 O6 H6 109.5
C18 N1 C14 119.1(2)
C18 N1 Cu 126.97(19)
C14 N1 Cu 113.62(18)
C19 N2 C23 118.7(2)
C19 N2 Cu 112.60(17)
C23 N2 Cu 128.07(19)
C4 N3 C24 107.5(2)
C4 N3 C2 117.5(2)
C24 N3 C2 107.58(19)
C4 N3 Cu 105.59(15)
C24 N3 Cu 111.94(16)
C2 N3 Cu 106.86(15)
C6 N7 C8 109.5(2)
C6 N7 C25 108.8(2)
C8 N7 C25 107.8(2)
C6 N7 Cu 107.54(15)
C8 N7 Cu 113.69(16)
C25 N7 Cu 109.45(16)
C31 N31 Cu 171.1(2)
C10 C1 C8 107.4(2)
C10 C1 C9 108.9(2)
C8 C1 C9 108.6(2)
C10 C1 C2 109.3(2)
C8 C1 C2 113.5(2)
C9 C1 C2 109.2(2)
N3 C2 C14 105.7(2)
N3 C2 C1 113.9(2)
C14 C2 C1 111.6(2)
N3 C2 H2 108.5
C14 C2 H2 108.5
C1 C2 H2 108.5
N3 C4 C19 105.8(2)
N3 C4 C5 113.8(2)
C19 C4 C5 111.2(2)
N3 C4 H4 108.6
C19 C4 H4 108.6
C5 C4 H4 108.6
C12 C5 C6 106.1(2)
C12 C5 C9 112.8(2)
C6 C5 C9 108.6(2)
C12 C5 C4 107.1(2)
C6 C5 C4 115.7(2)
C9 C5 C4 106.5(2)
N7 C6 C5 111.9(2)
N7 C6 H6A 109.2
C5 C6 H6A 109.2
N7 C6 H6B 109.2
C5 C6 H6B 109.2
H6A C6 H6B 107.9
N7 C8 C1 110.9(2)
N7 C8 H8A 109.5
C1 C8 H8A 109.5
N7 C8 H8B 109.5
C1 C8 H8B 109.5
H8A C8 H8B 108.1
O7 C9 O5 57.2(5)
O7 C9 O6 52.2(5)
O5 C9 O6 109.4(2)
O7 C9 C5 127.1(4)
O5 C9 C5 107.7(2)
O6 C9 C5 112.6(2)
O7 C9 C1 125.2(4)
O5 C9 C1 112.5(2)
O6 C9 C1 107.1(2)
C5 C9 C1 107.6(2)
O1 C10 O2 124.3(2)
O1 C10 C1 123.7(2)
O2 C10 C1 112.0(2)
O2 C11 H11A 109.5
O2 C11 H11B 109.5
H11A C11 H11B 109.5
O2 C11 H11C 109.5
H11A C11 H11C 109.5
H11B C11 H11C 109.5
O3 C12 O4 124.5(3)
O3 C12 C5 123.9(3)
O4 C12 C5 111.4(2)
O4 C13 H13A 109.5
O4 C13 H13B 109.5
H13A C13 H13B 109.5
O4 C13 H13C 109.5
H13A C13 H13C 109.5
H13B C13 H13C 109.5
N1 C14 C15 122.2(2)
N1 C14 C2 115.5(2)
C15 C14 C2 122.4(2)
C14 C15 C16 117.5(2)
C14 C15 H15 121.2
C16 C15 H15 121.2
C17 C16 C15 120.8(3)
C17 C16 Cl1 119.8(2)
C15 C16 Cl1 119.4(2)
C18 C17 C16 117.8(3)
C18 C17 H17 121.1
C16 C17 H17 121.1
N1 C18 C17 122.5(3)
N1 C18 H18 118.7
C17 C18 H18 118.7
N2 C19 C20 122.9(2)
N2 C19 C4 115.1(2)
C20 C19 C4 122.1(2)
C19 C20 C21 117.4(3)
C19 C20 H20 121.3
C21 C20 H20 121.3
C22 C21 C20 120.5(3)
C22 C21 Cl51 120.9(2)
C20 C21 Cl51 118.5(2)
C21 C22 C23 118.4(2)
C21 C22 H22 120.8
C23 C22 H22 120.8
N2 C23 C22 122.1(3)
N2 C23 H23 118.9
C22 C23 H23 118.9
N3 C24 H24A 109.5
N3 C24 H24B 109.5
H24A C24 H24B 109.5
N3 C24 H24C 109.5
H24A C24 H24C 109.5
H24B C24 H24C 109.5
N7 C25 H25A 109.5
N7 C25 H25B 109.5
H25A C25 H25B 109.5
N7 C25 H25C 109.5
H25A C25 H25C 109.5
H25B C25 H25C 109.5
N31 C31 C32 178.4(3)
C31 C32 H32A 109.5
C31 C32 H32B 109.5
H32A C32 H32B 109.5
C31 C32 H32C 109.5
H32A C32 H32C 109.5
H32B C32 H32C 109.5
O12 Cl11 O14 110.51(15)
O12 Cl11 O11 108.94(16)
O14 Cl11 O11 109.19(15)
O12 Cl11 O13 109.22(14)
O14 Cl11 O13 109.68(14)
O11 Cl11 O13 109.27(13)
O21 Cl21 O22 109.34(16)
O21 Cl21 O23 110.12(16)
O22 Cl21 O23 108.99(16)
O21 Cl21 O24 109.74(17)
O22 Cl21 O24 109.06(19)
O23 Cl21 O24 109.57(19)
N41 C42 C43 178.0(4)
C42 C43 H43A 109.5
C42 C43 H43B 109.5
H43A C43 H43B 109.5
C42 C43 H43C 109.5
H43A C43 H43C 109.5
H43B C43 H43C 109.5
N7 Cu O11 173.31(8)

loop_
_geom_bond_atom_site_label_1
_geom_bond_atom_site_label_2
_geom_bond_distance
Cu N31 1.977(3)
Cu N1 1.995(2)
Cu N2 2.004(2)
Cu N3 2.023(2)
Cu N7 2.324(2)
Cl1 C16 1.717(3)
Cl51 C21 1.726(3)
O1 C10 1.201(3)
O2 C10 1.329(3)
O2 C11 1.454(3)
O3 C12 1.208(3)
O4 C12 1.328(3)
O4 C13 1.452(4)
O5 C9 1.406(4)
O5 H5 0.8400
O6 C9 1.434(4)
O6 H6 0.8400
O7 C9 1.100(7)
N1 C18 1.339(4)
N1 C14 1.350(3)
N2 C19 1.347(4)
N2 C23 1.348(3)
N3 C4 1.492(3)
N3 C24 1.492(3)
N3 C2 1.501(3)
N7 C6 1.470(4)
N7 C8 1.474(3)
N7 C25 1.479(3)
N31 C31 1.134(4)
C1 C10 1.533(4)
C1 C8 1.538(4)
C1 C9 1.552(4)
C1 C2 1.552(4)
C2 C14 1.525(4)
C2 H2 1.0000
C4 C19 1.520(3)
C4 C5 1.556(4)
C4 H4 1.0000
C5 C12 1.532(4)
C5 C6 1.541(4)
C5 C9 1.548(4)
C6 H6A 0.9900
C6 H6B 0.9900
C8 H8A 0.9900
C8 H8B 0.9900
C11 H11A 0.9800
C11 H11B 0.9800
C11 H11C 0.9800
C13 H13A 0.9800
C13 H13B 0.9800
C13 H13C 0.9800
C14 C15 1.381(4)
C15 C16 1.390(4)
C15 H15 0.9500
C16 C17 1.381(4)
C17 C18 1.378(4)
C17 H17 0.9500
C18 H18 0.9500
C19 C20 1.378(4)
C20 C21 1.394(4)
C20 H20 0.9500
C21 C22 1.377(4)
C22 C23 1.379(4)
C22 H22 0.9500
C23 H23 0.9500
C24 H24A 0.9800
C24 H24B 0.9800
C24 H24C 0.9800
C25 H25A 0.9800
C25 H25B 0.9800
C25 H25C 0.9800
C31 C32 1.446(4)
C32 H32A 0.9800
C32 H32B 0.9800
C32 H32C 0.9800
Cl11 O12 1.433(2)
Cl11 O14 1.433(2)
Cl11 O11 1.441(2)
Cl11 O13 1.447(2)
Cl21 O21 1.428(2)
Cl21 O22 1.436(3)
Cl21 O23 1.437(3)
Cl21 O24 1.442(3)
N41 C42 1.130(4)
C42 C43 1.451(5)
C43 H43A 0.9800
C43 H43B 0.9800
C43 H43C 0.9800
Cu O11 2.610(3)

loop_
_geom_torsion_atom_site_label_1
_geom_torsion_atom_site_label_2
_geom_torsion_atom_site_label_3
_geom_torsion_atom_site_label_4
_geom_torsion
N31 Cu N1 C18 -19.8(2)
N2 Cu N1 C18 123.4(3)
N3 Cu N1 C18 158.9(2)
N7 Cu N1 C18 -116.7(2)
N31 Cu N1 C14 166.29(18)
N2 Cu N1 C14 -50.6(4)
N3 Cu N1 C14 -15.03(18)
N7 Cu N1 C14 69.41(18)
N31 Cu N2 C19 -168.40(18)
N1 Cu N2 C19 48.3(4)
N3 Cu N2 C19 12.85(18)
N7 Cu N2 C19 -70.81(18)
N31 Cu N2 C23 21.2(2)
N1 Cu N2 C23 -122.0(3)
N3 Cu N2 C23 -157.5(2)
N7 Cu N2 C23 118.8(2)
N31 Cu N3 C4 -103(4)
N1 Cu N3 C4 158.41(16)
N2 Cu N3 C4 -32.79(15)
N7 Cu N3 C4 65.59(15)
N31 Cu N3 C24 13(4)
N1 Cu N3 C24 -84.96(17)
N2 Cu N3 C24 83.85(17)
N7 Cu N3 C24 -177.77(17)
N31 Cu N3 C2 131(4)
N1 Cu N3 C2 32.58(16)
N2 Cu N3 C2 -158.62(16)
N7 Cu N3 C2 -60.24(16)
N31 Cu N7 C6 115.65(16)
N1 Cu N7 C6 -145.75(16)
N2 Cu N7 C6 17.44(16)
N3 Cu N7 C6 -64.09(16)
N31 Cu N7 C8 -122.94(18)
N1 Cu N7 C8 -24.34(18)
N2 Cu N7 C8 138.85(17)
N3 Cu N7 C8 57.32(18)
N31 Cu N7 C25 -2.33(19)
N1 Cu N7 C25 96.28(18)
N2 Cu N7 C25 -100.54(18)
N3 Cu N7 C25 177.93(18)
N1 Cu N31 C31 -97.3(16)
N2 Cu N31 C31 94.2(16)
N3 Cu N31 C31 165(4)
N7 Cu N31 C31 -4.3(16)
C4 N3 C2 C14 -160.7(2)
C24 N3 C2 C14 77.9(2)
Cu N3 C2 C14 -42.4(2)
C4 N3 C2 C1 -37.8(3)
C24 N3 C2 C1 -159.1(2)
Cu N3 C2 C1 80.5(2)
C10 C1 C2 N3 167.7(2)
C8 C1 C2 N3 -72.5(3)
C9 C1 C2 N3 48.7(3)
C10 C1 C2 C14 -72.7(3)
C8 C1 C2 C14 47.1(3)
C9 C1 C2 C14 168.3(2)
C24 N3 C4 C19 -74.7(2)
C2 N3 C4 C19 163.9(2)
Cu N3 C4 C19 44.9(2)
C24 N3 C4 C5 162.9(2)
C2 N3 C4 C5 41.5(3)
Cu N3 C4 C5 -77.4(2)
N3 C4 C5 C12 -176.2(2)
C19 C4 C5 C12 64.4(3)
N3 C4 C5 C6 65.7(3)
C19 C4 C5 C6 -53.7(3)
N3 C4 C5 C9 -55.2(3)
C19 C4 C5 C9 -174.6(2)
C8 N7 C6 C5 -59.9(3)
C25 N7 C6 C5 -177.5(2)
Cu N7 C6 C5 64.0(2)
C12 C5 C6 N7 -178.8(2)
C9 C5 C6 N7 59.6(3)
C4 C5 C6 N7 -60.2(3)
C6 N7 C8 C1 60.7(3)
C25 N7 C8 C1 178.8(2)
Cu N7 C8 C1 -59.6(2)
C10 C1 C8 N7 -179.0(2)
C9 C1 C8 N7 -61.4(3)
C2 C1 C8 N7 60.2(3)
C12 C5 C9 O7 1.0(7)
C6 C5 C9 O7 118.4(7)
C4 C5 C9 O7 -116.3(7)
C12 C5 C9 O5 62.8(3)
C6 C5 C9 O5 -179.8(2)
C4 C5 C9 O5 -54.4(3)
C12 C5 C9 O6 -57.9(3)
C6 C5 C9 O6 59.5(3)
C4 C5 C9 O6 -175.2(2)
C12 C5 C9 C1 -175.7(2)
C6 C5 C9 C1 -58.3(3)
C4 C5 C9 C1 67.1(2)
C10 C1 C9 O7 -0.6(7)
C8 C1 C9 O7 -117.2(6)
C2 C1 C9 O7 118.6(6)
C10 C1 C9 O5 -65.4(3)
C8 C1 C9 O5 178.0(2)
C2 C1 C9 O5 53.8(3)
C10 C1 C9 O6 54.9(3)
C8 C1 C9 O6 -61.7(3)
C2 C1 C9 O6 174.1(2)
C10 C1 C9 C5 176.1(2)
C8 C1 C9 C5 59.5(3)
C2 C1 C9 C5 -64.7(3)
C11 O2 C10 O1 0.8(4)
C11 O2 C10 C1 -179.5(2)
C8 C1 C10 O1 8.2(4)
C9 C1 C10 O1 -109.2(3)
C2 C1 C10 O1 131.7(3)
C8 C1 C10 O2 -171.5(2)
C9 C1 C10 O2 71.1(3)
C2 C1 C10 O2 -48.0(3)
C13 O4 C12 O3 0.9(4)
C13 O4 C12 C5 -175.1(2)
C6 C5 C12 O3 -4.1(3)
C9 C5 C12 O3 114.8(3)
C4 C5 C12 O3 -128.3(3)
C6 C5 C12 O4 172.1(2)
C9 C5 C12 O4 -69.1(3)
C4 C5 C12 O4 47.8(3)
C18 N1 C14 C15 -0.3(4)
Cu N1 C14 C15 174.1(2)
C18 N1 C14 C2 178.9(2)
Cu N1 C14 C2 -6.7(3)
N3 C2 C14 N1 33.1(3)
C1 C2 C14 N1 -91.3(3)
N3 C2 C14 C15 -147.7(2)
C1 C2 C14 C15 87.9(3)
N1 C14 C15 C16 1.4(4)
C2 C14 C15 C16 -177.8(2)
C14 C15 C16 C17 -2.0(4)
C14 C15 C16 Cl1 179.0(2)
C15 C16 C17 C18 1.6(4)
Cl1 C16 C17 C18 -179.4(2)
C14 N1 C18 C17 -0.1(4)
Cu N1 C18 C17 -173.8(2)
C16 C17 C18 N1 -0.5(4)
C23 N2 C19 C20 2.2(4)
Cu N2 C19 C20 -169.1(2)
C23 N2 C19 C4 -177.8(2)
Cu N2 C19 C4 10.9(3)
N3 C4 C19 N2 -37.9(3)
C5 C4 C19 N2 86.1(3)
N3 C4 C19 C20 142.1(2)
C5 C4 C19 C20 -93.9(3)
N2 C19 C20 C21 -1.7(4)
C4 C19 C20 C21 178.3(2)
C19 C20 C21 C22 -0.1(4)
C19 C20 C21 Cl51 178.7(2)
C20 C21 C22 C23 1.4(4)
Cl51 C21 C22 C23 -177.4(2)
C19 N2 C23 C22 -0.8(4)
Cu N2 C23 C22 169.0(2)
C21 C22 C23 N2 -1.0(4)
Cu N31 C31 C32 26(14)
